data_2102445
loop_
_publ_author_name
'Marsh, Richard E.'

_publ_section_title
;
 Space group <i>Cc</i>: an update
;
_journal_issue 2
_journal_name_full 'Acta Crystallographica Section B'
_journal_page_first 252
_journal_page_last 253
_journal_paper_doi 10.1107/S0108768104003878
_journal_volume 60
_journal_year 2004
_chemical_formula_moiety 'C18 H24 N10 Fe, C4 H4 N2 O, 3(Cl O4), H2 O'
_chemical_formula_sum 'C22 H30 Cl3 Fe N12 O14'
_space_group_crystal_system monoclinic
_space_group_IT_number 15
_space_group_name_Hall '-C 2yc'
_space_group_name_H-M_alt 'C 1 2/c 1'
_audit_creation_method CRYM
_cell_angle_alpha 90
_cell_angle_beta 95.51
_cell_angle_gamma 90
_cell_formula_units_Z 8
_cell_length_a 38.5930
_cell_length_b 12.7090
_cell_length_c 14.1750
_cell_volume 6920.407
_cod_data_source_file bk0142.cif
_cod_data_source_block XIFCUK
_cod_depositor_comments
;
 Updating space group information and adding the symmetry operation list.

 Antanas Vaitkus,
 2018-06-14

 Adding the _cell_formula_units_Z data item.

 Antanas Vaitkus,
 2017-08-05

  Added moiety chemical formula from Marsh (2004) paper.
  The summary chemical formula is calculated from moiety formula using
  AdHocParser
  (svn://www.crystallography.net/cod-tools/trunk/Formulae/AdHocParser.yp,
  revision 1441.)

  Andrius Merkys
  2013-11-11
;
_cod_original_sg_symbol_H-M C2/c
_cod_database_code 2102445

loop_
_space_group_symop_id
_space_group_symop_operation_xyz
1 x,y,z
2 -x,y,-z+1/2
3 -x,-y,-z
4 x,-y,z+1/2
5 x+1/2,y+1/2,z
6 -x+1/2,y+1/2,-z+1/2
7 -x+1/2,-y+1/2,-z
8 x+1/2,-y+1/2,z+1/2

loop_
_atom_site_label
_atom_site_type_symbol
_atom_site_fract_x
_atom_site_fract_y
_atom_site_fract_z
Fe1 Fe 0.13473 0.28555 0.41872
O1 O -0.04040 0.05720 0.33790
O27 O -0.23155 -0.17720 0.07230
N1 N 0.15110 0.48085 0.49545
N2 N 0.18065 0.34610 0.37530
N3 N 0.13270 0.24195 0.27470
N4 N 0.12735 0.19270 0.12795
N5 N 0.14145 0.28435 0.56580
N6 N 0.16370 0.14515 0.45115
N7 N 0.19520 0.00405 0.47545
N8 N 0.09630 0.39540 0.38125
N9 N 0.08905 0.19880 0.42135
N10 N 0.04360 0.09365 0.40965
N21 N 0.00955 -0.10340 0.40235
N22 N -0.00135 -0.27235 0.39635
C1 C 0.18385 0.50900 0.46025
C2 C 0.20415 0.41040 0.43940
C3 C 0.18735 0.32825 0.28990
C4 C 0.16205 0.27100 0.23250
C5 C 0.11205 0.19380 0.20885
C6 C 0.15840 0.23965 0.14200
C7 C 0.15330 0.46580 0.59720
C8 C 0.13080 0.37440 0.61875
C9 C 0.15820 0.20765 0.60575
C10 C 0.17075 0.12950 0.54650
C11 C 0.17880 0.06765 0.41105
C12 C 0.19035 0.04085 0.56165
C13 C 0.12245 0.54940 0.45980
C14 C 0.10530 0.50560 0.36705
C15 C 0.06520 0.36320 0.37335
C16 C 0.05945 0.25500 0.39190
C17 C 0.07830 0.10205 0.43100
C18 C 0.03190 0.19055 0.38470
C37 C -0.04595 -0.03625 0.32905
C38 C -0.02305 -0.12005 0.35875
C39 C 0.02180 -0.19585 0.42515
C40 C -0.02950 -0.22730 0.35495
Cl1 Cl -0.25772 0.12415 0.24385
O3 O -0.29025 0.13150 0.26950
O4 O -0.23450 0.15010 0.31585
O5 O -0.25505 0.18355 0.16485
O6 O -0.25225 0.02160 0.22230
Cl2 Cl -0.12338 0.16430 0.64780
O7 O -0.11090 0.12965 0.56260
O8 O -0.12665 0.07720 0.70795
O9 O -0.15560 0.21330 0.62500
O10 O -0.09960 0.23800 0.69185
Cl3 Cl 0.04326 -0.56195 0.11635
O11 O 0.02515 -0.63575 0.14415
O12 O 0.04170 -0.55645 0.02270
O13 O 0.03150 -0.48235 0.14835
O14 O 0.07560 -0.57410 0.15565
H1 H 0.17960 0.54965 0.40410
H2 H 0.19720 0.55055 0.50680
H3 H 0.21075 0.37360 0.49635
H4 H 0.22420 0.42865 0.40990
H5 H 0.20855 0.35240 0.26540
H6 H 0.08980 0.16720 0.21775
H7 H 0.11800 0.16145 0.07005
H8 H 0.17445 0.24865 0.09590
H9 H 0.14540 0.52705 0.62665
H10 H 0.17660 0.45130 0.62050
H11 H 0.13435 0.35910 0.68625
H12 H 0.10705 0.39025 0.60350
H13 H 0.16205 0.20270 0.67290
H14 H 0.17810 0.05965 0.34400
H15 H 0.20815 -0.05770 0.46145
H16 H 0.19875 0.01230 0.62220
H17 H 0.10610 0.55300 0.50510
H18 H 0.13115 0.61790 0.44900
H19 H 0.12055 0.51100 0.31965
H20 H 0.08470 0.54340 0.34935
H21 H 0.04560 0.40750 0.35730
H22 H 0.09325 0.04375 0.44985
H23 H 0.02990 0.03185 0.41120
H24 H 0.00875 0.20820 0.36630
H49 H -0.06880 -0.05655 0.29990
H50 H 0.04380 -0.20790 0.45585
H51 H 0.00155 -0.34530 0.40165
H52 H -0.05160 -0.25940 0.33005
H57 H -0.21200 -0.21335 0.05745
H58 H -0.23825 -0.13660 0.06430
